data_8102241
loop_
_publ_author_name
'Qin, Jian-Hua'
'Hu, Pu-Zhou'
'Wang, Jian-Ge'
'Zhao, Bang-Tun'

_publ_section_title
;
Crystal structure of poly-bis(1,3,4-thiadiazolium-2-thiolato)lead
(II), Pb(C~2~HN~2~S~2~)~2~
;
_journal_issue 4
_journal_name_full 'Zeitschrift f\"ur Kristallographie - New Crystal Structures'
_journal_page_first 451
_journal_page_last 452
_journal_volume 222
_journal_year 2007
_chemical_formula_structural Pb(C2HN2S2)2
_chemical_formula_sum 'C4 H2 N4 Pb S4'
_chemical_formula_weight 441.53
_chemical_name_systematic
;
bis(1,3,4-thiadiazolium-2-thiolato)lead(II)
;
_space_group_IT_number 61
_symmetry_cell_setting orthorhombic
_symmetry_space_group_name_Hall '-P 2ac 2ab'
_symmetry_space_group_name_H-M 'P b c a'
_atom_sites_solution_hydrogens geom
_atom_sites_solution_primary direct
_atom_sites_solution_secondary difmap
_audit_creation_method SHELXL-97
_cell_angle_alpha 90.00
_cell_angle_beta 90.00
_cell_angle_gamma 90.00
_cell_formula_units_Z 8
_cell_length_a 9.2513(6)
_cell_length_b 8.4347(5)
_cell_length_c 24.1050(15)
_cell_measurement_reflns_used 6685
_cell_measurement_temperature 291(2)
_cell_measurement_theta_max 29.47
_cell_measurement_theta_min 2.36
_cell_volume 1881.0(2)
_computing_cell_refinement 'Bruker Apex II'
_computing_data_collection 'Bruker Apex II'
_computing_data_reduction 'Bruker SAINT'
_computing_molecular_graphics 'Bruker SHELXTL'
_computing_publication_material 'Bruker SHELXTL'
_computing_structure_refinement 'SHELXL-97 (Sheldrick, 1997)'
_computing_structure_solution 'SHELXS-97 (Sheldrick, 1990)'
_diffrn_ambient_temperature 291(2)
_diffrn_measured_fraction_theta_full 0.998
_diffrn_measured_fraction_theta_max 0.998
_diffrn_measurement_device_type 'BRUKER APEX II CCD'
_diffrn_measurement_method phi/omega
_diffrn_radiation_monochromator graphite
_diffrn_radiation_source 'fine-focus sealed tube'
_diffrn_radiation_type MoK\a
_diffrn_radiation_wavelength 0.71073
_diffrn_reflns_av_R_equivalents 0.0189
_diffrn_reflns_av_sigmaI/netI 0.0164
_diffrn_reflns_limit_h_max 12
_diffrn_reflns_limit_h_min -11
_diffrn_reflns_limit_k_max 7
_diffrn_reflns_limit_k_min -10
_diffrn_reflns_limit_l_max 31
_diffrn_reflns_limit_l_min -30
_diffrn_reflns_number 10458
_diffrn_reflns_theta_full 27.49
_diffrn_reflns_theta_max 27.49
_diffrn_reflns_theta_min 2.78
_diffrn_standards_number 0
_exptl_absorpt_coefficient_mu 18.779
_exptl_absorpt_correction_T_max 0.6510
_exptl_absorpt_correction_T_min 0.0508
_exptl_absorpt_correction_type multi-scan
_exptl_absorpt_process_details SADABS
_exptl_crystal_colour COLORLESS
_exptl_crystal_density_diffrn 3.118
_exptl_crystal_density_method 'not measured'
_exptl_crystal_description BLOCK
_exptl_crystal_F_000 1600
_exptl_crystal_size_max 0.39
_exptl_crystal_size_mid 0.13
_exptl_crystal_size_min 0.03
_refine_diff_density_max 0.647
_refine_diff_density_min -0.563
_refine_diff_density_rms 0.101
_refine_ls_extinction_method none
_refine_ls_goodness_of_fit_ref 1.055
_refine_ls_hydrogen_treatment constr
_refine_ls_matrix_type full
_refine_ls_number_parameters 118
_refine_ls_number_reflns 2151
_refine_ls_number_restraints 0
_refine_ls_restrained_S_all 1.055
_refine_ls_R_factor_all 0.0176
_refine_ls_R_factor_gt 0.0153
_refine_ls_shift/su_max 0.001
_refine_ls_shift/su_mean 0.000
_refine_ls_structure_factor_coef Fsqd
_refine_ls_weighting_details 'calc w=1/[\s^2^(Fo^2^)+(0.0166P)^2^+1.3021P] where P=(Fo^2^+2Fc^2^)/3'
_refine_ls_weighting_scheme calc
_refine_ls_wR_factor_gt 0.0346
_refine_ls_wR_factor_ref 0.0356
_reflns_number_gt 1987
_reflns_number_total 2151
_reflns_threshold_expression >2sigma(I)
_cod_data_source_file 1267-2190.cff
_cod_data_source_block a
_cod_depositor_comments
;
The following automatic conversions were performed:
'_symmetry_cell_setting' value 'Orthorhombic' changed to 'orthorhombic'
according to '/home/saulius/struct/CIF-dictionaries/cif_core.dic'
dictionary named 'cif_core.dic' version 2.4.1 from
2010-06-29.

'_exptl_absorpt_correction_type' value 'MULTI-SCAN' changed
to 'multi-scan' according to
'/home/saulius/struct/CIF-dictionaries/cif_core.dic' dictionary named
'cif_core.dic' version 2.4.1 from
2010-06-29.

'_refine_ls_hydrogen_treatment' value 'CONSTR' changed to
'constr' according to '/home/saulius/struct/CIF-dictionaries/cif_core.dic'
dictionary named 'cif_core.dic' version 2.4.1 from 2010-06-29.

Automatic conversion script
Id: cif_fix_enum 1555 2011-01-17 13:19:09Z saulius 
;
_cod_original_sg_symbol_H-M Pbca
_cod_database_code 8102241

loop_
_symmetry_equiv_pos_as_xyz
'x, y, z'
'-x+1/2, -y, z+1/2'
'-x, y+1/2, -z+1/2'
'x+1/2, -y+1/2, -z'
'-x, -y, -z'
'x-1/2, y, -z-1/2'
'x, -y-1/2, z-1/2'
'-x-1/2, y-1/2, z'

loop_
_atom_site_label
_atom_site_type_symbol
_atom_site_fract_x
_atom_site_fract_y
_atom_site_fract_z
_atom_site_U_iso_or_equiv
_atom_site_adp_type
_atom_site_occupancy
_atom_site_symmetry_multiplicity
_atom_site_Wyckoff_symbol
_atom_site_calc_flag
_atom_site_refinement_flags
_atom_site_disorder_assembly
_atom_site_disorder_group
Pb1 Pb 0.159106(11) 0.473094(13) 0.445781(5) 0.03319(5) Uani 1 8 c d . . .
S1 S 0.22571(8) 0.75176(10) 0.27001(3) 0.04290(19) Uani 1 8 c d . . .
S2 S 0.35936(6) 0.65714(8) 0.38246(3) 0.02784(14) Uani 1 8 c d . . .
S3 S 0.37955(7) 0.66264(9) 0.63280(3) 0.03527(16) Uani 1 8 c d . . .
S4 S 0.53253(7) 0.71500(8) 0.52203(3) 0.02942(14) Uani 1 8 c d . . .
N1 N 0.1183(3) 0.5479(3) 0.33569(10) 0.0321(5) Uani 1 8 c d . . .
N2 N 0.0319(2) 0.5453(3) 0.28882(11) 0.0371(5) Uani 1 8 c d . . .
N3 N 0.2636(2) 0.6024(3) 0.53981(9) 0.0304(5) Uani 1 8 c d . . .
N4 N 0.1615(2) 0.5646(3) 0.57969(11) 0.0355(5) Uani 1 8 c d . . .
C1 C 0.2282(3) 0.6468(3) 0.33204(11) 0.0254(5) Uani 1 8 c d . . .
C2 C 0.0766(3) 0.6438(4) 0.25163(12) 0.0377(7) Uani 1 8 c d . . .
H2 H 0.0311 0.6553 0.2174 0.045 Uiso 1 8 c calc R . .
C3 C 0.3849(3) 0.6569(3) 0.56122(11) 0.0251(5) Uani 1 8 c d . . .
C4 C 0.2078(3) 0.5896(3) 0.62910(12) 0.0334(6) Uani 1 8 c d . . .
H4 H 0.1521 0.5694 0.6604 0.040 Uiso 1 8 c calc R . .

loop_
_atom_site_aniso_label
_atom_site_aniso_U_11
_atom_site_aniso_U_22
_atom_site_aniso_U_33
_atom_site_aniso_U_23
_atom_site_aniso_U_13
_atom_site_aniso_U_12
Pb1 0.04174(7) 0.03474(7) 0.02308(7) 0.00110(4) 0.00369(4) -0.00491(4)
S1 0.0366(4) 0.0621(5) 0.0300(4) 0.0186(3) -0.0052(3) -0.0126(3)
S2 0.0261(3) 0.0333(3) 0.0242(3) 0.0018(3) -0.0009(2) 0.0001(2)
S3 0.0334(3) 0.0509(4) 0.0216(4) -0.0017(3) -0.0034(3) -0.0112(3)
S4 0.0297(3) 0.0315(3) 0.0271(4) 0.0005(3) 0.0023(3) -0.0017(2)
N1 0.0330(11) 0.0355(12) 0.0278(13) 0.0029(10) -0.0024(10) -0.0040(9)
N2 0.0320(12) 0.0482(14) 0.0313(14) -0.0008(11) -0.0052(10) -0.0055(10)
N3 0.0283(11) 0.0407(13) 0.0223(12) -0.0046(10) -0.0025(9) -0.0027(9)
N4 0.0289(12) 0.0478(14) 0.0298(14) -0.0035(12) -0.0016(9) -0.0071(9)
C1 0.0260(12) 0.0280(12) 0.0223(13) 0.0010(10) 0.0034(10) 0.0022(9)
C2 0.0284(13) 0.0580(18) 0.0268(16) 0.0003(13) -0.0030(11) -0.0001(12)
C3 0.0266(11) 0.0240(12) 0.0248(14) -0.0006(9) -0.0020(10) 0.0030(10)
C4 0.0333(13) 0.0389(14) 0.0280(15) -0.0020(12) 0.0042(11) -0.0071(12)

loop_
_atom_type_symbol
_atom_type_description
_atom_type_scat_dispersion_real
_atom_type_scat_dispersion_imag
_atom_type_scat_source
C C 0.0033 0.0016 'International Tables Vol C Tables 4.2.6.8 and 6.1.1.4'
H H 0.0000 0.0000 'International Tables Vol C Tables 4.2.6.8 and 6.1.1.4'
N N 0.0061 0.0033 'International Tables Vol C Tables 4.2.6.8 and 6.1.1.4'
S S 0.1246 0.1234 'International Tables Vol C Tables 4.2.6.8 and 6.1.1.4'
Pb Pb -3.3944 10.1111 'International Tables Vol C Tables 4.2.6.8 and 6.1.1.4'

loop_
_geom_angle_atom_site_label_1
_geom_angle_atom_site_label_2
_geom_angle_atom_site_label_3
_geom_angle
_geom_angle_site_symmetry_1
_geom_angle_site_symmetry_3
_geom_angle_publ_flag
N3 Pb1 N1 140.08(7) . . ?
N3 Pb1 S2 89.82(5) . . ?
N1 Pb1 S2 56.62(5) . . ?
N3 Pb1 S4 64.20(5) . 4_466 ?
N1 Pb1 S4 89.69(5) . 4_466 ?
S2 Pb1 S4 85.086(19) . 4_466 ?
N3 Pb1 S2 142.01(5) . 8_655 ?
N1 Pb1 S2 73.31(5) . 8_655 ?
S2 Pb1 S2 103.98(2) . 8_655 ?
S4 Pb1 S2 150.642(17) 4_466 8_655 ?
C2 S1 C1 87.84(13) . . ?
C1 S2 Pb1 83.84(8) . . ?
C1 S2 Pb1 110.82(9) . 8_665 ?
Pb1 S2 Pb1 99.76(2) . 8_665 ?
C4 S3 C3 87.97(13) . . ?
C3 S4 Pb1 114.67(9) . 4_566 ?
C1 N1 N2 113.7(2) . . ?
C1 N1 Pb1 95.95(16) . . ?
N2 N1 Pb1 149.55(17) . . ?
C2 N2 N1 111.8(2) . . ?
C3 N3 N4 112.9(2) . . ?
C3 N3 Pb1 140.87(18) . . ?
N4 N3 Pb1 104.25(15) . . ?
C4 N4 N3 112.3(2) . . ?
N1 C1 S2 121.9(2) . . ?
N1 C1 S1 111.69(19) . . ?
S2 C1 S1 126.28(14) . . ?
N2 C2 S1 114.9(2) . . ?
N2 C2 H2 122.6 . . ?
S1 C2 H2 122.6 . . ?
N3 C3 S3 112.1(2) . . ?
N3 C3 S4 123.8(2) . . ?
S3 C3 S4 124.06(15) . . ?
N4 C4 S3 114.7(2) . . ?
N4 C4 H4 122.6 . . ?
S3 C4 H4 122.6 . . ?

loop_
_geom_bond_atom_site_label_1
_geom_bond_atom_site_label_2
_geom_bond_distance
_geom_bond_site_symmetry_2
_geom_bond_publ_flag
Pb1 N3 2.695(2) . ?
Pb1 N1 2.754(2) . ?
Pb1 S2 2.8586(7) . ?
Pb1 S4 2.9824(7) 4_466 ?
Pb1 S2 3.0759(7) 8_655 ?
S1 C2 1.712(3) . ?
S1 C1 1.738(3) . ?
S2 C1 1.720(3) . ?
S2 Pb1 3.0759(7) 8_665 ?
S3 C4 1.707(3) . ?
S3 C3 1.727(3) . ?
S4 C3 1.731(3) . ?
S4 Pb1 2.9824(7) 4_566 ?
N1 C1 1.318(3) . ?
N1 N2 1.384(3) . ?
N2 C2 1.290(4) . ?
N3 C3 1.319(3) . ?
N3 N4 1.385(3) . ?
N4 C4 1.283(4) . ?
C2 H2 0.9300 . ?
C4 H4 0.9300 . ?

loop_
_geom_torsion_atom_site_label_1
_geom_torsion_atom_site_label_2
_geom_torsion_atom_site_label_3
_geom_torsion_atom_site_label_4
_geom_torsion
_geom_torsion_site_symmetry_1
_geom_torsion_site_symmetry_2
_geom_torsion_site_symmetry_3
_geom_torsion_site_symmetry_4
_geom_torsion_publ_flag
N3 Pb1 S2 C1 -150.77(10) . . . . ?
N1 Pb1 S2 C1 6.22(10) . . . . ?
S4 Pb1 S2 C1 -86.66(9) 4_466 . . . ?
S2 Pb1 S2 C1 65.00(8) 8_655 . . . ?
N3 Pb1 S2 Pb1 -40.65(5) . . . 8_665 ?
N1 Pb1 S2 Pb1 116.35(6) . . . 8_665 ?
S4 Pb1 S2 Pb1 23.470(18) 4_466 . . 8_665 ?
S2 Pb1 S2 Pb1 175.123(16) 8_655 . . 8_665 ?
N3 Pb1 N1 C1 29.4(2) . . . . ?
S2 Pb1 N1 C1 -8.13(13) . . . . ?
S4 Pb1 N1 C1 76.19(15) 4_466 . . . ?
S2 Pb1 N1 C1 -128.09(16) 8_655 . . . ?
N3 Pb1 N1 N2 -137.3(3) . . . . ?
S2 Pb1 N1 N2 -174.8(4) . . . . ?
S4 Pb1 N1 N2 -90.5(3) 4_466 . . . ?
S2 Pb1 N1 N2 65.2(3) 8_655 . . . ?
C1 N1 N2 C2 -1.3(3) . . . . ?
Pb1 N1 N2 C2 164.2(3) . . . . ?
N1 Pb1 N3 C3 -63.5(3) . . . . ?
S2 Pb1 N3 C3 -32.9(3) . . . . ?
S4 Pb1 N3 C3 -117.5(3) 4_466 . . . ?
S2 Pb1 N3 C3 79.9(3) 8_655 . . . ?
N1 Pb1 N3 N4 134.98(16) . . . . ?
S2 Pb1 N3 N4 165.55(16) . . . . ?
S4 Pb1 N3 N4 80.92(16) 4_466 . . . ?
S2 Pb1 N3 N4 -81.60(17) 8_655 . . . ?
C3 N3 N4 C4 -0.5(4) . . . . ?
Pb1 N3 N4 C4 166.9(2) . . . . ?
N2 N1 C1 S2 -173.94(19) . . . . ?
Pb1 N1 C1 S2 13.4(2) . . . . ?
N2 N1 C1 S1 2.9(3) . . . . ?
Pb1 N1 C1 S1 -169.76(12) . . . . ?
Pb1 S2 C1 N1 -12.9(2) . . . . ?
Pb1 S2 C1 N1 -111.0(2) 8_665 . . . ?
Pb1 S2 C1 S1 170.73(17) . . . . ?
Pb1 S2 C1 S1 72.60(17) 8_665 . . . ?
C2 S1 C1 N1 -2.8(2) . . . . ?
C2 S1 C1 S2 173.87(19) . . . . ?
N1 N2 C2 S1 -1.0(3) . . . . ?
C1 S1 C2 N2 2.2(2) . . . . ?
N4 N3 C3 S3 0.5(3) . . . . ?
Pb1 N3 C3 S3 -160.03(18) . . . . ?
N4 N3 C3 S4 -179.76(19) . . . . ?
Pb1 N3 C3 S4 19.7(4) . . . . ?
C4 S3 C3 N3 -0.3(2) . . . . ?
C4 S3 C3 S4 179.99(19) . . . . ?
Pb1 S4 C3 N3 132.6(2) 4_566 . . . ?
Pb1 S4 C3 S3 -47.65(19) 4_566 . . . ?
N3 N4 C4 S3 0.3(3) . . . . ?
C3 S3 C4 N4 0.0(2) . . . . ?
